data_4327616
loop_
_publ_author_name
'Remle \,Celenligil-\,Cetin'
'Richard J. Staples'
'Pericles Stavropoulos'

_publ_section_title
;
 Synthesis, Characterization, and Reactivity of Ferrous and Ferric
 Oxo/Peroxo Pivalate Complexes in Relation to Gif-Type Oxygenation of
 Substrates
;
_journal_name_full 'Inorganic Chemistry'
_journal_page_first 5838
_journal_page_last 5846
_journal_paper_doi 10.1021/ic000261+
_journal_volume 39
_journal_year 2000
_chemical_formula_sum 'C55 H99 Fe4 N Na2 O23'
_chemical_formula_weight 1411.73
_chemical_name_systematic
; 
 ? 
;
_space_group_IT_number 9
_symmetry_cell_setting monoclinic
_symmetry_space_group_name_Hall 'C -2yc'
_symmetry_space_group_name_H-M 'C 1 c 1'
_atom_sites_solution_hydrogens geom
_atom_sites_solution_primary direct
_atom_sites_solution_secondary difmap
_audit_creation_method SHELXL-97
_cell_angle_alpha 90.00
_cell_angle_beta 91.06(1)
_cell_angle_gamma 90.00
_cell_formula_units_Z 4
_cell_length_a 19.430(1)
_cell_length_b 19.062(3)
_cell_length_c 19.859(4)
_cell_measurement_reflns_used 253
_cell_measurement_temperature 213(2)
_cell_measurement_theta_max 20.03
_cell_measurement_theta_min 3.36
_cell_volume 7354.0(19)
_computing_cell_refinement 'SMART (Bruker, V4.050, 1995)'
_computing_data_collection 'ASTRO (Bruker, V4.050, 1995)'
_computing_data_reduction 'SAINT (Bruker, V5.A06, 1997)'
_computing_molecular_graphics 'SHELXTL (Bruker, 1998, ver 5.10)'
_computing_publication_material 'CIFTAB (Sheldrick, 1993)'
_computing_structure_refinement 'SHELXL-97 (Sheldrick, 1997)'
_computing_structure_solution 'SHELXS-97 (Sheldrick, 1990)'
_diffrn_ambient_temperature 213(2)
_diffrn_measured_fraction_theta_full 0.888
_diffrn_measured_fraction_theta_max 0.888
_diffrn_measurement_method '\w, 0.3 deg'
_diffrn_radiation_monochromator graphite
_diffrn_radiation_source 'fine-focus sealed tube'
_diffrn_radiation_type MoK\a
_diffrn_radiation_wavelength 0.71073
_diffrn_reflns_av_R_equivalents 0.0969
_diffrn_reflns_av_sigmaI/netI 0.1041
_diffrn_reflns_limit_h_max 24
_diffrn_reflns_limit_h_min -25
_diffrn_reflns_limit_k_max 24
_diffrn_reflns_limit_k_min -24
_diffrn_reflns_limit_l_max 9
_diffrn_reflns_limit_l_min -25
_diffrn_reflns_number 22473
_diffrn_reflns_theta_full 27.78
_diffrn_reflns_theta_max 27.78
_diffrn_reflns_theta_min 1.50
_diffrn_standards_decay_% <1
_diffrn_standards_interval_count 0
_diffrn_standards_number 0
_exptl_absorpt_coefficient_mu 0.851
_exptl_absorpt_correction_type none
_exptl_crystal_colour red
_exptl_crystal_density_diffrn 1.275
_exptl_crystal_description needle
_exptl_crystal_F_000 2984
_exptl_crystal_size_max 0.10
_exptl_crystal_size_mid 0.10
_exptl_crystal_size_min 0.2
_refine_diff_density_max 0.535
_refine_diff_density_min -0.668
_refine_diff_density_rms 0.076
_refine_ls_abs_structure_details 'Flack H D (1983), Acta Cryst. A39, 876-881'
_refine_ls_abs_structure_Flack 0.023(19)
_refine_ls_extinction_method none
_refine_ls_goodness_of_fit_ref 1.034
_refine_ls_hydrogen_treatment mixed
_refine_ls_matrix_type full
_refine_ls_number_parameters 766
_refine_ls_number_reflns 9504
_refine_ls_number_restraints 2
_refine_ls_restrained_S_all 1.034
_refine_ls_R_factor_all 0.0802
_refine_ls_R_factor_gt 0.0430
_refine_ls_shift/su_max 0.007
_refine_ls_shift/su_mean 0.001
_refine_ls_structure_factor_coef Fsqd
_refine_ls_weighting_details 'calc w=1/[\s^2^(Fo^2^)+(0.0960P)^2^+0.0000P] where P=(Fo^2^+2Fc^2^)/3'
_refine_ls_weighting_scheme calc
_refine_ls_wR_factor_gt 0.1188
_refine_ls_wR_factor_ref 0.1553
_reflns_number_gt 6547
_reflns_number_total 9504
_reflns_threshold_expression >2sigma(I)
_cod_data_source_file ic0002612B_6.cif
_cod_data_source_block compound_7
_cod_original_cell_volume 7354(2)
_cod_database_code 4327616

loop_
_symmetry_equiv_pos_as_xyz
'x, y, z'
'x, -y, z+1/2'
'x+1/2, y+1/2, z'
'x+1/2, -y+1/2, z+1/2'

loop_
_atom_site_label
_atom_site_type_symbol
_atom_site_fract_x
_atom_site_fract_y
_atom_site_fract_z
_atom_site_U_iso_or_equiv
_atom_site_adp_type
_atom_site_occupancy
_atom_site_symmetry_multiplicity
_atom_site_calc_flag
_atom_site_refinement_flags
Fe3 Fe 0.68231(4) 0.31012(5) 0.60984(4) 0.0283(2) Uani 1 1 d .
Fe2 Fe 0.53509(4) 0.32078(5) 0.52488(4) 0.0288(2) Uani 1 1 d .
Fe1 Fe 0.54852(4) 0.19578(6) 0.61025(5) 0.0280(2) Uani 1 1 d .
Fe4 Fe 0.40104(5) 0.28076(6) 0.62613(5) 0.0331(2) Uani 1 1 d .
O1 O 0.6084(2) 0.2666(2) 0.5681(2) 0.0266(9) Uani 1 1 d .
O2 O 0.4755(2) 0.2552(3) 0.5740(2) 0.0284(10) Uani 1 1 d .
O3 O 0.4864(2) 0.1221(3) 0.6486(3) 0.0429(13) Uani 1 1 d .
O4 O 0.3882(3) 0.1821(3) 0.6637(3) 0.0471(14) Uani 1 1 d .
O5 O 0.5688(2) 0.1309(3) 0.5332(2) 0.0374(12) Uani 1 1 d .
O6 O 0.4637(3) 0.1050(3) 0.4931(3) 0.0563(16) Uani 1 1 d .
O7 O 0.5397(2) 0.2465(3) 0.7036(2) 0.0382(12) Uani 1 1 d .
O8 O 0.4422(2) 0.3070(3) 0.7139(2) 0.0414(12) Uani 1 1 d .
O9 O 0.6310(2) 0.1512(3) 0.6579(2) 0.0347(11) Uani 1 1 d .
O10 O 0.6954(2) 0.2433(3) 0.6887(2) 0.0345(11) Uani 1 1 d .
O11 O 0.5982(2) 0.3839(3) 0.4728(2) 0.0418(13) Uani 1 1 d .
O12 O 0.6936(2) 0.3831(3) 0.5368(3) 0.0442(14) Uani 1 1 d .
O13 O 0.5156(2) 0.2657(3) 0.4408(2) 0.0368(12) Uani 1 1 d .
O14 O 0.6176(3) 0.2377(4) 0.3992(3) 0.0607(18) Uani 1 1 d .
O15 O 0.4517(2) 0.3787(3) 0.4964(2) 0.0411(13) Uani 1 1 d .
O16 O 0.3903(2) 0.3796(3) 0.5914(3) 0.0418(12) Uani 1 1 d .
O17 O 0.5443(2) 0.3964(3) 0.6008(3) 0.0403(12) Uani 1 1 d .
O18 O 0.6396(2) 0.3836(3) 0.6644(2) 0.0406(13) Uani 1 1 d .
O19 O 0.7890(2) 0.3316(3) 0.6262(2) 0.0377(12) Uani 1 1 d .
O20 O 0.7572(2) 0.2484(3) 0.5567(2) 0.0397(12) Uani 1 1 d .
O21 O 0.2947(2) 0.2897(3) 0.6472(3) 0.0455(14) Uani 1 1 d .
O22 O 0.3266(2) 0.2523(3) 0.5492(3) 0.0448(14) Uani 1 1 d .
C1 C 0.4239(4) 0.1274(4) 0.6657(4) 0.0386(17) Uani 1 1 d .
C2 C 0.3900(4) 0.0601(5) 0.6908(5) 0.049(2) Uani 1 1 d .
C3 C 0.4437(6) 0.0060(7) 0.7164(8) 0.104(5) Uani 1 1 d .
H3A H 0.4202 -0.0358 0.7317 0.156 Uiso 1 1 calc R
H3B H 0.4704 0.0261 0.7534 0.156 Uiso 1 1 calc R
H3C H 0.4742 -0.0062 0.6800 0.156 Uiso 1 1 calc R
C4 C 0.3366(7) 0.0766(7) 0.7428(7) 0.110(5) Uani 1 1 d .
H4A H 0.3041 0.1107 0.7245 0.165 Uiso 1 1 calc R
H4B H 0.3590 0.0958 0.7827 0.165 Uiso 1 1 calc R
H4C H 0.3122 0.0340 0.7545 0.165 Uiso 1 1 calc R
C5 C 0.3510(6) 0.0311(6) 0.6296(6) 0.092(4) Uani 1 1 d .
H5A H 0.3174 0.0653 0.6140 0.138 Uiso 1 1 calc R
H5B H 0.3277 -0.0119 0.6420 0.138 Uiso 1 1 calc R
H5C H 0.3832 0.0215 0.5940 0.138 Uiso 1 1 calc R
C6 C 0.5260(4) 0.0915(5) 0.5024(3) 0.0396(17) Uani 1 1 d .
C7 C 0.5534(4) 0.0216(5) 0.4754(5) 0.056(2) Uani 1 1 d .
C8 C 0.6245(7) 0.0305(8) 0.4507(11) 0.167(9) Uani 1 1 d .
H8A H 0.6412 -0.0140 0.4338 0.250 Uiso 1 1 calc R
H8B H 0.6543 0.0464 0.4873 0.250 Uiso 1 1 calc R
H8C H 0.6245 0.0650 0.4147 0.250 Uiso 1 1 calc R
C9 C 0.5566(11) -0.0268(8) 0.5360(9) 0.173(9) Uani 1 1 d .
H9A H 0.5736 -0.0724 0.5224 0.259 Uiso 1 1 calc R
H9B H 0.5109 -0.0320 0.5543 0.259 Uiso 1 1 calc R
H9C H 0.5873 -0.0071 0.5701 0.259 Uiso 1 1 calc R
C10 C 0.5025(9) -0.0135(9) 0.4269(11) 0.182(10) Uani 1 1 d .
H10A H 0.5218 -0.0573 0.4111 0.273 Uiso 1 1 calc R
H10B H 0.4936 0.0172 0.3888 0.273 Uiso 1 1 calc R
H10C H 0.4598 -0.0227 0.4498 0.273 Uiso 1 1 calc R
C11 C 0.4976(3) 0.2805(4) 0.7379(4) 0.0359(17) Uani 1 1 d .
C12 C 0.5119(4) 0.2853(5) 0.8127(4) 0.0443(19) Uani 1 1 d .
C13 C 0.5890(4) 0.3032(6) 0.8265(5) 0.070(3) Uani 1 1 d .
H13A H 0.6177 0.2690 0.8041 0.105 Uiso 1 1 calc R
H13B H 0.5985 0.3019 0.8746 0.105 Uiso 1 1 calc R
H13C H 0.5988 0.3497 0.8093 0.105 Uiso 1 1 calc R
C14 C 0.4654(5) 0.3389(6) 0.8480(4) 0.066(3) Uani 1 1 d .
H14A H 0.4175 0.3272 0.8391 0.099 Uiso 1 1 calc R
H14B H 0.4748 0.3855 0.8309 0.099 Uiso 1 1 calc R
H14C H 0.4747 0.3377 0.8961 0.099 Uiso 1 1 calc R
C15 C 0.4999(6) 0.2118(6) 0.8418(5) 0.081(3) Uani 1 1 d .
H15A H 0.4522 0.1985 0.8344 0.121 Uiso 1 1 calc R
H15B H 0.5103 0.2122 0.8898 0.121 Uiso 1 1 calc R
H15C H 0.5297 0.1784 0.8198 0.121 Uiso 1 1 calc R
C16 C 0.6782(3) 0.1810(4) 0.6927(4) 0.0355(17) Uani 1 1 d .
C17 C 0.7190(4) 0.1329(5) 0.7417(4) 0.051(2) Uani 1 1 d .
C18 C 0.7589(10) 0.0851(12) 0.7003(7) 0.213(13) Uani 1 1 d .
H18A H 0.7854 0.0538 0.7292 0.319 Uiso 1 1 calc R
H18B H 0.7898 0.1119 0.6724 0.319 Uiso 1 1 calc R
H18C H 0.7279 0.0578 0.6718 0.319 Uiso 1 1 calc R
C19 C 0.6698(6) 0.0967(10) 0.7865(8) 0.159(9) Uani 1 1 d .
H19A H 0.6951 0.0664 0.8175 0.238 Uiso 1 1 calc R
H19B H 0.6381 0.0687 0.7595 0.238 Uiso 1 1 calc R
H19C H 0.6443 0.1313 0.8118 0.238 Uiso 1 1 calc R
C20 C 0.7623(8) 0.1792(8) 0.7881(8) 0.141(7) Uani 1 1 d .
H20A H 0.7885 0.1501 0.8194 0.212 Uiso 1 1 calc R
H20B H 0.7325 0.2102 0.8130 0.212 Uiso 1 1 calc R
H20C H 0.7937 0.2070 0.7616 0.212 Uiso 1 1 calc R
C21 C 0.6575(4) 0.4033(4) 0.4866(3) 0.0376(17) Uani 1 1 d .
C22 C 0.6886(4) 0.4593(5) 0.4422(4) 0.057(2) Uani 1 1 d .
C23 C 0.7466(7) 0.4984(8) 0.4774(7) 0.121(6) Uani 1 1 d .
H23A H 0.7821 0.4655 0.4912 0.182 Uiso 1 1 calc R
H23B H 0.7290 0.5222 0.5167 0.182 Uiso 1 1 calc R
H23C H 0.7657 0.5326 0.4468 0.182 Uiso 1 1 calc R
C24 C 0.6330(6) 0.5131(6) 0.4207(6) 0.087(4) Uani 1 1 d .
H24A H 0.6533 0.5487 0.3923 0.130 Uiso 1 1 calc R
H24B H 0.6142 0.5351 0.4604 0.130 Uiso 1 1 calc R
H24C H 0.5964 0.4894 0.3958 0.130 Uiso 1 1 calc R
C25 C 0.7133(8) 0.4227(8) 0.3822(7) 0.126(6) Uani 1 1 d .
H25A H 0.7482 0.3888 0.3954 0.189 Uiso 1 1 calc R
H25B H 0.7328 0.4565 0.3514 0.189 Uiso 1 1 calc R
H25C H 0.6751 0.3987 0.3601 0.189 Uiso 1 1 calc R
C26 C 0.5569(4) 0.2532(4) 0.3928(3) 0.0371(17) Uani 1 1 d .
C27 C 0.5242(4) 0.2560(6) 0.3207(4) 0.053(2) Uani 1 1 d .
C28 C 0.5758(7) 0.2776(10) 0.2722(5) 0.135(7) Uani 1 1 d .
H28A H 0.5551 0.2792 0.2274 0.203 Uiso 1 1 calc R
H28B H 0.6135 0.2442 0.2728 0.203 Uiso 1 1 calc R
H28C H 0.5932 0.3237 0.2841 0.203 Uiso 1 1 calc R
C29 C 0.4624(8) 0.3039(10) 0.3188(6) 0.148(8) Uani 1 1 d .
H29A H 0.4428 0.3049 0.2735 0.222 Uiso 1 1 calc R
H29B H 0.4764 0.3509 0.3319 0.222 Uiso 1 1 calc R
H29C H 0.4282 0.2868 0.3498 0.222 Uiso 1 1 calc R
C30 C 0.4990(9) 0.1820(9) 0.3080(6) 0.141(7) Uani 1 1 d .
H30A H 0.4776 0.1793 0.2635 0.212 Uiso 1 1 calc R
H30B H 0.4656 0.1695 0.3417 0.212 Uiso 1 1 calc R
H30C H 0.5376 0.1498 0.3107 0.212 Uiso 1 1 calc R
C31 C 0.4050(3) 0.4024(4) 0.5338(4) 0.0390(18) Uani 1 1 d .
C32 C 0.3651(4) 0.4646(5) 0.5048(4) 0.049(2) Uani 1 1 d .
C33 C 0.3211(6) 0.4991(7) 0.5575(6) 0.093(4) Uani 1 1 d .
H33A H 0.3504 0.5175 0.5934 0.139 Uiso 1 1 calc R
H33B H 0.2898 0.4647 0.5759 0.139 Uiso 1 1 calc R
H33C H 0.2949 0.5370 0.5370 0.139 Uiso 1 1 calc R
C34 C 0.4120(6) 0.5170(6) 0.4732(8) 0.099(4) Uani 1 1 d .
H34A H 0.4421 0.5372 0.5075 0.148 Uiso 1 1 calc R
H34B H 0.3848 0.5538 0.4521 0.148 Uiso 1 1 calc R
H34C H 0.4395 0.4938 0.4395 0.148 Uiso 1 1 calc R
C35 C 0.3192(6) 0.4346(7) 0.4476(7) 0.103(4) Uani 1 1 d .
H35A H 0.2925 0.4722 0.4271 0.154 Uiso 1 1 calc R
H35B H 0.2883 0.3997 0.4658 0.154 Uiso 1 1 calc R
H35C H 0.3479 0.4131 0.4139 0.154 Uiso 1 1 calc R
C36 C 0.5857(4) 0.4175(4) 0.6442(3) 0.0350(16) Uani 1 1 d .
C37 C 0.5734(4) 0.4892(4) 0.6752(4) 0.0457(19) Uani 1 1 d .
C38 C 0.6302(10) 0.5128(10) 0.7143(12) 0.240(16) Uani 1 1 d .
H38A H 0.6200 0.5585 0.7331 0.360 Uiso 1 1 calc R
H38B H 0.6703 0.5163 0.6862 0.360 Uiso 1 1 calc R
H38C H 0.6394 0.4798 0.7506 0.360 Uiso 1 1 calc R
C39 C 0.5622(10) 0.5406(7) 0.6196(8) 0.146(7) Uani 1 1 d .
H39A H 0.5542 0.5868 0.6384 0.218 Uiso 1 1 calc R
H39B H 0.5226 0.5266 0.5924 0.218 Uiso 1 1 calc R
H39C H 0.6027 0.5420 0.5917 0.218 Uiso 1 1 calc R
C40 C 0.5083(10) 0.4893(8) 0.7139(10) 0.190(11) Uani 1 1 d .
H40A H 0.5012 0.5354 0.7333 0.285 Uiso 1 1 calc R
H40B H 0.5114 0.4547 0.7496 0.285 Uiso 1 1 calc R
H40C H 0.4699 0.4780 0.6839 0.285 Uiso 1 1 calc R
C41 C 0.8046(4) 0.2844(4) 0.5839(4) 0.0390(17) Uani 1 1 d .
C42 C 0.8790(4) 0.2742(5) 0.5657(5) 0.055(2) Uani 1 1 d .
C43 C 0.9274(5) 0.3034(10) 0.6153(8) 0.139(7) Uani 1 1 d .
H43A H 0.9741 0.2952 0.6008 0.209 Uiso 1 1 calc R
H43B H 0.9207 0.2809 0.6585 0.209 Uiso 1 1 calc R
H43C H 0.9195 0.3534 0.6195 0.209 Uiso 1 1 calc R
C44 C 0.8900(7) 0.3156(11) 0.5039(8) 0.175(10) Uani 1 1 d .
H44A H 0.9374 0.3108 0.4903 0.262 Uiso 1 1 calc R
H44B H 0.8802 0.3646 0.5128 0.262 Uiso 1 1 calc R
H44C H 0.8595 0.2987 0.4682 0.262 Uiso 1 1 calc R
C45 C 0.8942(7) 0.2007(7) 0.5510(18) 0.262(19) Uani 1 1 d .
H45A H 0.9423 0.1960 0.5397 0.393 Uiso 1 1 calc R
H45B H 0.8656 0.1851 0.5134 0.393 Uiso 1 1 calc R
H45C H 0.8848 0.1723 0.5903 0.393 Uiso 1 1 calc R
C46 C 0.2784(4) 0.2687(5) 0.5904(5) 0.049(2) Uani 1 1 d .
C47 C 0.2032(4) 0.2570(5) 0.5697(5) 0.062(3) Uani 1 1 d .
C48 C 0.1587(5) 0.3120(9) 0.6066(8) 0.124(6) Uani 1 1 d .
H48A H 0.1106 0.3054 0.5940 0.186 Uiso 1 1 calc R
H48B H 0.1731 0.3588 0.5939 0.186 Uiso 1 1 calc R
H48C H 0.1645 0.3062 0.6549 0.186 Uiso 1 1 calc R
C49 C 0.1845(7) 0.1889(8) 0.5863(17) 0.27(2) Uani 1 1 d .
H49A H 0.2132 0.1560 0.5623 0.404 Uiso 1 1 calc R
H49B H 0.1366 0.1813 0.5738 0.404 Uiso 1 1 calc R
H49C H 0.1908 0.1820 0.6344 0.404 Uiso 1 1 calc R
C50 C 0.1899(6) 0.2752(12) 0.4974(6) 0.159(9) Uani 1 1 d .
H50A H 0.2153 0.2435 0.4689 0.239 Uiso 1 1 calc R
H50B H 0.2046 0.3230 0.4892 0.239 Uiso 1 1 calc R
H50C H 0.1410 0.2710 0.4872 0.239 Uiso 1 1 calc R
Na1 Na 0.67311(13) 0.19059(17) 0.49000(14) 0.0404(7) Uani 1 1 d .
Na2 Na 0.40975(14) 0.20861(17) 0.47799(15) 0.0434(7) Uani 1 1 d .
N1S N 0.3286(5) 0.1692(5) 0.3921(5) 0.080(3) Uani 1 1 d .
C1S C 0.2700(5) 0.1254(5) 0.2820(4) 0.061(2) Uani 1 1 d .
H1SA H 0.2999 0.1348 0.2451 0.073 Uiso 1 1 d R
H1SB H 0.2268 0.1483 0.2733 0.073 Uiso 1 1 d R
H1SC H 0.2625 0.0757 0.2845 0.073 Uiso 1 1 d R
C2S C 0.3020(4) 0.1510(5) 0.3432(4) 0.050(2) Uani 1 1 d .
O1S O 0.7525(3) 0.1465(4) 0.4077(3) 0.0706(19) Uani 1 1 d .
C3S C 0.7698(9) 0.1112(8) 0.2970(7) 0.136(7) Uani 1 1 d .
H3SA H 0.7627 0.0641 0.3141 0.204 Uiso 1 1 calc R
H3SB H 0.8155 0.1147 0.2783 0.204 Uiso 1 1 calc R
H3SC H 0.7356 0.1213 0.2622 0.204 Uiso 1 1 calc R
C4S C 0.7633(4) 0.1609(6) 0.3511(5) 0.063(3) Uani 1 1 d .
C5S C 0.7741(6) 0.2354(7) 0.3266(7) 0.088(4) Uani 1 1 d .
H5SA H 0.7691 0.2677 0.3639 0.132 Uiso 1 1 calc R
H5SB H 0.7402 0.2463 0.2917 0.132 Uiso 1 1 calc R
H5SC H 0.8199 0.2398 0.3085 0.132 Uiso 1 1 calc R

loop_
_atom_site_aniso_label
_atom_site_aniso_U_11
_atom_site_aniso_U_22
_atom_site_aniso_U_33
_atom_site_aniso_U_23
_atom_site_aniso_U_13
_atom_site_aniso_U_12
Fe3 0.0296(5) 0.0316(6) 0.0236(4) 0.0000(5) -0.0021(4) -0.0033(4)
Fe2 0.0310(5) 0.0315(6) 0.0238(4) 0.0009(5) -0.0026(3) -0.0011(4)
Fe1 0.0287(5) 0.0290(6) 0.0263(5) 0.0003(5) 0.0010(4) -0.0014(4)
Fe4 0.0286(5) 0.0394(7) 0.0316(5) -0.0029(5) 0.0032(4) 0.0020(4)
O1 0.030(2) 0.027(3) 0.0235(19) 0.002(2) -0.0026(16) 0.0020(19)
O2 0.030(2) 0.028(3) 0.028(2) -0.001(2) -0.0015(18) -0.0005(18)
O3 0.037(3) 0.042(3) 0.050(3) 0.004(3) 0.009(2) -0.003(2)
O4 0.043(3) 0.042(4) 0.057(3) 0.007(3) 0.017(2) 0.002(2)
O5 0.041(3) 0.034(3) 0.038(3) -0.008(2) 0.006(2) -0.001(2)
O6 0.048(3) 0.042(4) 0.079(4) -0.014(3) -0.007(3) 0.002(2)
O7 0.039(3) 0.048(4) 0.028(2) -0.002(3) 0.005(2) 0.006(2)
O8 0.041(3) 0.054(4) 0.029(2) -0.004(3) 0.003(2) 0.007(2)
O9 0.037(3) 0.030(3) 0.037(3) 0.001(2) -0.007(2) -0.001(2)
O10 0.041(3) 0.033(3) 0.030(2) 0.004(2) -0.0048(19) -0.006(2)
O11 0.046(3) 0.048(4) 0.032(3) 0.016(3) -0.005(2) -0.009(2)
O12 0.043(3) 0.049(4) 0.040(3) 0.018(3) -0.009(2) -0.016(2)
O13 0.038(3) 0.045(3) 0.028(2) -0.002(2) 0.000(2) -0.003(2)
O14 0.040(3) 0.107(6) 0.034(3) 0.001(3) 0.001(2) 0.013(3)
O15 0.041(3) 0.049(4) 0.033(2) 0.002(3) -0.006(2) 0.008(2)
O16 0.044(3) 0.041(3) 0.041(3) -0.001(3) 0.007(2) 0.010(2)
O17 0.040(3) 0.036(3) 0.044(3) -0.006(3) -0.007(2) 0.003(2)
O18 0.048(3) 0.041(4) 0.033(3) -0.004(3) 0.002(2) 0.001(2)
O19 0.034(2) 0.045(3) 0.034(2) -0.006(3) 0.0021(19) -0.009(2)
O20 0.035(3) 0.052(4) 0.033(3) -0.002(3) 0.003(2) -0.005(2)
O21 0.033(3) 0.060(4) 0.044(3) -0.007(3) 0.007(2) 0.004(2)
O22 0.029(3) 0.061(4) 0.044(3) -0.004(3) 0.003(2) 0.002(2)
C1 0.041(4) 0.037(5) 0.037(4) 0.000(4) 0.004(3) -0.012(3)
C2 0.049(5) 0.039(5) 0.058(5) 0.011(4) 0.009(4) -0.013(3)
C3 0.091(8) 0.082(9) 0.140(11) 0.062(9) 0.003(8) -0.018(7)
C4 0.138(10) 0.071(9) 0.125(11) -0.002(9) 0.093(9) -0.032(8)
C5 0.101(8) 0.074(8) 0.101(9) -0.007(8) 0.005(7) -0.049(7)
C6 0.042(4) 0.048(5) 0.029(3) -0.002(4) -0.004(3) -0.006(3)
C7 0.055(5) 0.038(5) 0.075(6) -0.022(5) 0.008(4) 0.007(4)
C8 0.118(11) 0.106(13) 0.28(2) -0.096(15) 0.127(14) -0.027(9)
C9 0.31(3) 0.083(12) 0.126(14) 0.037(12) 0.027(15) 0.102(14)
C10 0.154(14) 0.113(14) 0.28(3) -0.126(17) -0.088(15) 0.046(11)
C11 0.034(4) 0.043(5) 0.030(3) 0.003(4) 0.005(3) -0.004(3)
C12 0.052(4) 0.053(6) 0.028(3) -0.008(4) 0.007(3) 0.000(4)
C13 0.057(6) 0.108(9) 0.045(5) -0.023(6) -0.012(4) -0.007(5)
C14 0.075(6) 0.083(8) 0.040(5) -0.019(5) 0.006(4) 0.004(5)
C15 0.107(9) 0.080(9) 0.056(6) 0.025(6) 0.015(6) 0.008(6)
C16 0.034(4) 0.039(5) 0.034(4) 0.007(4) 0.005(3) 0.004(3)
C17 0.047(4) 0.054(6) 0.051(5) 0.021(5) -0.020(4) 0.002(4)
C18 0.27(2) 0.28(3) 0.087(10) 0.049(14) 0.022(13) 0.23(2)
C19 0.098(10) 0.23(2) 0.154(14) 0.151(15) 0.018(9) 0.040(11)
C20 0.175(15) 0.099(11) 0.146(14) 0.032(10) -0.116(12) -0.014(9)
C21 0.046(4) 0.043(5) 0.025(3) 0.003(3) -0.001(3) -0.002(3)
C22 0.062(5) 0.070(7) 0.038(4) 0.021(5) -0.003(4) -0.030(4)
C23 0.143(11) 0.112(12) 0.106(10) 0.081(9) -0.061(8) -0.084(9)
C24 0.106(8) 0.064(8) 0.091(8) 0.037(7) 0.014(7) 0.008(6)
C25 0.159(13) 0.120(13) 0.103(10) 0.017(9) 0.096(10) -0.022(10)
C26 0.043(4) 0.044(5) 0.024(3) -0.004(3) 0.000(3) -0.005(3)
C27 0.045(4) 0.089(8) 0.025(3) 0.005(4) -0.002(3) 0.002(4)
C28 0.107(10) 0.26(2) 0.036(5) 0.048(9) -0.004(6) -0.018(11)
C29 0.144(12) 0.24(2) 0.054(7) 0.039(10) -0.009(8) 0.110(13)
C30 0.212(17) 0.151(16) 0.058(7) -0.015(9) -0.047(9) -0.090(13)
C31 0.034(4) 0.041(5) 0.042(4) -0.005(4) -0.009(3) 0.009(3)
C32 0.048(4) 0.040(5) 0.057(5) 0.004(4) -0.009(4) 0.018(4)
C33 0.111(8) 0.083(9) 0.085(8) 0.022(7) 0.007(7) 0.061(7)
C34 0.089(7) 0.055(7) 0.151(12) 0.039(9) 0.019(8) 0.023(6)
C35 0.099(8) 0.086(9) 0.121(10) 0.005(8) -0.061(8) 0.027(7)
C36 0.042(4) 0.038(5) 0.025(3) -0.004(3) -0.004(3) 0.003(3)
C37 0.059(5) 0.033(5) 0.045(4) -0.007(4) -0.006(4) 0.002(4)
C38 0.212(19) 0.148(17) 0.35(3) -0.18(2) -0.21(2) 0.122(15)
C39 0.30(2) 0.047(8) 0.090(9) 0.019(9) -0.010(12) 0.024(11)
C40 0.240(19) 0.079(11) 0.26(2) -0.083(14) 0.192(19) -0.051(12)
C41 0.043(4) 0.042(5) 0.032(4) -0.003(4) 0.002(3) -0.004(3)
C42 0.032(4) 0.068(7) 0.067(6) -0.023(5) 0.012(4) -0.011(4)
C43 0.041(6) 0.25(2) 0.127(12) -0.093(13) -0.016(6) 0.006(8)
C44 0.066(8) 0.33(3) 0.129(14) 0.107(17) 0.048(9) 0.039(11)
C45 0.068(9) 0.072(10) 0.65(6) -0.07(2) 0.129(18) -0.004(7)
C46 0.029(4) 0.055(6) 0.063(5) 0.012(5) 0.002(4) 0.006(3)
C47 0.025(4) 0.073(7) 0.086(7) 0.015(6) -0.005(4) -0.004(4)
C48 0.041(6) 0.205(18) 0.127(12) -0.044(12) -0.004(7) 0.017(7)
C49 0.073(9) 0.093(12) 0.64(6) 0.11(2) -0.126(19) -0.046(8)
C50 0.048(7) 0.35(3) 0.076(8) -0.010(13) -0.014(6) -0.004(10)
Na1 0.0370(15) 0.050(2) 0.0341(14) -0.0107(14) 0.0007(12) 0.0013(12)
Na2 0.0369(15) 0.055(2) 0.0376(15) -0.0105(15) -0.0053(12) -0.0039(13)
N1S 0.083(6) 0.092(7) 0.064(5) -0.009(5) -0.028(5) -0.005(5)
C1S 0.079(6) 0.057(6) 0.045(5) -0.003(5) -0.023(4) -0.004(4)
C2S 0.049(4) 0.058(6) 0.044(4) 0.001(4) -0.009(4) -0.008(4)
O1S 0.068(4) 0.094(6) 0.050(4) -0.002(4) 0.018(3) 0.012(3)
C3S 0.224(18) 0.106(13) 0.079(9) -0.034(10) 0.034(11) -0.055(12)
C4S 0.050(5) 0.073(8) 0.065(6) -0.003(6) 0.003(4) 0.001(4)
C5S 0.076(7) 0.084(10) 0.105(9) -0.008(8) 0.005(6) 0.002(6)

loop_
_atom_type_symbol
_atom_type_description
_atom_type_scat_dispersion_real
_atom_type_scat_dispersion_imag
_atom_type_scat_source
C C 0.0033 0.0016 'International Tables Vol C Tables 4.2.6.8 and 6.1.1.4'
H H 0.0000 0.0000 'International Tables Vol C Tables 4.2.6.8 and 6.1.1.4'
N N 0.0061 0.0033 'International Tables Vol C Tables 4.2.6.8 and 6.1.1.4'
O O 0.0106 0.0060 'International Tables Vol C Tables 4.2.6.8 and 6.1.1.4'
Fe Fe 0.3463 0.8444 'International Tables Vol C Tables 4.2.6.8 and 6.1.1.4'
Na Na 0.0362 0.0249 'International Tables Vol C Tables 4.2.6.8 and 6.1.1.4'

loop_
_geom_angle_atom_site_label_1
_geom_angle_atom_site_label_2
_geom_angle_atom_site_label_3
_geom_angle
O1 Fe3 O18 103.6(2)
O1 Fe3 O12 94.63(19)
O18 Fe3 O12 87.6(2)
O1 Fe3 O10 98.62(19)
O18 Fe3 O10 94.1(2)
O12 Fe3 O10 165.86(19)
O1 Fe3 O19 154.5(2)
O18 Fe3 O19 101.5(2)
O12 Fe3 O19 81.92(19)
O10 Fe3 O19 83.99(19)
O1 Fe3 O20 93.51(19)
O18 Fe3 O20 162.3(2)
O12 Fe3 O20 86.6(2)
O10 Fe3 O20 87.7(2)
O19 Fe3 O20 61.15(19)
O1 Fe3 C41 123.9(2)
O18 Fe3 C41 132.0(2)
O12 Fe3 C41 82.6(2)
O10 Fe3 C41 85.9(2)
O19 Fe3 C41 30.7(2)
O20 Fe3 C41 30.5(2)
O1 Fe3 Na1 48.13(15)
O18 Fe3 Na1 150.83(15)
O12 Fe3 Na1 87.84(17)
O10 Fe3 Na1 97.31(16)
O19 Fe3 Na1 106.38(15)
O20 Fe3 Na1 45.52(14)
C41 Fe3 Na1 75.74(18)
O1 Fe2 O2 82.97(18)
O1 Fe2 O13 102.5(2)
O2 Fe2 O13 88.65(19)
O1 Fe2 O11 95.5(2)
O2 Fe2 O11 177.3(2)
O13 Fe2 O11 89.6(2)
O1 Fe2 O15 169.8(2)
O2 Fe2 O15 90.5(2)
O13 Fe2 O15 85.1(2)
O11 Fe2 O15 91.3(2)
O1 Fe2 O17 89.70(19)
O2 Fe2 O17 97.1(2)
O13 Fe2 O17 167.2(2)
O11 Fe2 O17 85.1(2)
O15 Fe2 O17 83.3(2)
O1 Fe2 Fe1 42.07(13)
O2 Fe2 Fe1 41.12(13)
O13 Fe2 Fe1 93.99(16)
O11 Fe2 Fe1 137.09(15)
O15 Fe2 Fe1 131.61(16)
O17 Fe2 Fe1 97.88(15)
O1 Fe2 Na2 107.82(15)
O2 Fe2 Na2 45.99(13)
O13 Fe2 Na2 46.38(15)
O11 Fe2 Na2 133.02(16)
O15 Fe2 Na2 72.46(17)
O17 Fe2 Na2 133.66(15)
Fe1 Fe2 Na2 72.51(6)
O2 Fe1 O1 82.93(18)
O2 Fe1 O3 96.2(2)
O1 Fe1 O3 177.3(2)
O2 Fe1 O5 103.2(2)
O1 Fe1 O5 88.47(19)
O3 Fe1 O5 89.2(2)
O2 Fe1 O9 168.6(2)
O1 Fe1 O9 90.98(19)
O3 Fe1 O9 90.3(2)
O5 Fe1 O9 86.2(2)
O2 Fe1 O7 89.29(19)
O1 Fe1 O7 96.7(2)
O3 Fe1 O7 85.8(2)
O5 Fe1 O7 167.0(2)
O9 Fe1 O7 81.9(2)
O2 Fe1 Fe2 41.92(13)
O1 Fe1 Fe2 41.23(13)
O3 Fe1 Fe2 137.62(16)
O5 Fe1 Fe2 94.39(16)
O9 Fe1 Fe2 132.05(14)
O7 Fe1 Fe2 97.37(16)
O2 Fe1 Na1 106.18(14)
O1 Fe1 Na1 45.38(14)
O3 Fe1 Na1 132.81(17)
O5 Fe1 Na1 45.82(15)
O9 Fe1 Na1 75.60(14)
O7 Fe1 Na1 134.19(15)
Fe2 Fe1 Na1 71.20(6)
O2 Fe4 O8 104.57(19)
O2 Fe4 O16 97.5(2)
O8 Fe4 O16 95.9(2)
O2 Fe4 O4 93.7(2)
O8 Fe4 O4 87.7(2)
O16 Fe4 O4 166.9(2)
O2 Fe4 O21 154.3(2)
O8 Fe4 O21 100.7(2)
O16 Fe4 O21 84.1(2)
O4 Fe4 O21 82.9(2)
O2 Fe4 O22 93.35(18)
O8 Fe4 O22 161.54(19)
O16 Fe4 O22 85.9(2)
O4 Fe4 O22 86.7(2)
O21 Fe4 O22 61.1(2)
O2 Fe4 C46 124.7(3)
O8 Fe4 C46 130.4(3)
O16 Fe4 C46 84.1(3)
O4 Fe4 C46 84.0(3)
O21 Fe4 C46 29.8(2)
O22 Fe4 C46 31.3(2)
O2 Fe4 Na2 48.10(14)
O8 Fe4 Na2 151.68(16)
O16 Fe4 Na2 95.32(16)
O4 Fe4 Na2 87.14(18)
O21 Fe4 Na2 106.22(16)
O22 Fe4 Na2 45.40(14)
C46 Fe4 Na2 76.6(2)
Fe3 O1 Fe2 121.2(2)
Fe3 O1 Fe1 125.2(2)
Fe2 O1 Fe1 96.70(19)
Fe3 O1 Na1 98.33(19)
Fe2 O1 Na1 114.1(2)
Fe1 O1 Na1 100.04(19)
Fe4 O2 Fe1 121.1(2)
Fe4 O2 Fe2 125.4(3)
Fe1 O2 Fe2 96.96(18)
Fe4 O2 Na2 97.40(18)
Fe1 O2 Na2 116.4(2)
Fe2 O2 Na2 98.48(19)
C1 O3 Fe1 129.0(5)
C1 O4 Fe4 135.0(5)
C6 O5 Fe1 126.5(5)
C6 O5 Na1 129.4(4)
Fe1 O5 Na1 98.8(2)
C6 O6 Na2 130.3(5)
C11 O7 Fe1 141.4(4)
C11 O8 Fe4 123.9(5)
C16 O9 Fe1 128.3(5)
C16 O10 Fe3 128.5(5)
C21 O11 Fe2 129.6(4)
C21 O12 Fe3 134.9(5)
C26 O13 Fe2 127.4(4)
C26 O13 Na2 133.1(5)
Fe2 O13 Na2 97.37(19)
C26 O14 Na1 128.5(5)
C31 O15 Fe2 127.4(4)
C31 O16 Fe4 127.5(5)
C36 O17 Fe2 140.7(5)
C36 O18 Fe3 122.4(4)
C41 O19 Fe3 90.4(4)
C41 O20 Fe3 89.2(5)
C41 O20 Na1 171.0(5)
Fe3 O20 Na1 93.62(18)
C46 O21 Fe4 91.6(4)
C46 O22 Fe4 88.5(5)
C46 O22 Na2 173.0(6)
Fe4 O22 Na2 93.22(18)
O4 C1 O3 126.2(7)
O4 C1 C2 117.8(7)
O3 C1 C2 116.1(7)
C4 C2 C5 106.4(9)
C4 C2 C1 110.7(8)
C5 C2 C1 104.8(7)
C4 C2 C3 112.5(10)
C5 C2 C3 110.0(10)
C1 C2 C3 112.0(7)
O6 C6 O5 125.1(7)
O6 C6 C7 118.0(7)
O5 C6 C7 117.0(7)
C8 C7 C9 107.9(13)
C8 C7 C10 116.0(12)
C9 C7 C10 104.5(13)
C8 C7 C6 110.3(8)
C9 C7 C6 105.1(9)
C10 C7 C6 112.1(8)
O7 C11 O8 123.8(6)
O7 C11 C12 117.1(6)
O8 C11 C12 119.0(6)
C11 C12 C15 106.8(7)
C11 C12 C14 112.9(7)
C15 C12 C14 109.8(7)
C11 C12 C13 110.2(6)
C15 C12 C13 106.6(8)
C14 C12 C13 110.2(7)
O10 C16 O9 125.9(6)
O10 C16 C17 118.3(7)
O9 C16 C17 115.7(7)
C18 C17 C19 113.6(13)
C18 C17 C20 114.2(13)
C19 C17 C20 105.1(12)
C18 C17 C16 106.7(8)
C19 C17 C16 109.0(7)
C20 C17 C16 108.0(8)
O11 C21 O12 125.7(7)
O11 C21 C22 117.4(6)
O12 C21 C22 116.8(7)
C25 C22 C23 111.0(11)
C25 C22 C21 106.1(9)
C23 C22 C21 112.3(7)
C25 C22 C24 109.2(10)
C23 C22 C24 108.2(10)
C21 C22 C24 110.1(7)
O14 C26 O13 125.9(6)
O14 C26 C27 118.7(6)
O13 C26 C27 115.4(6)
C28 C27 C29 111.6(11)
C28 C27 C30 112.1(11)
C29 C27 C30 107.8(12)
C28 C27 C26 110.0(7)
C29 C27 C26 110.8(8)
C30 C27 C26 104.3(8)
O16 C31 O15 125.8(7)
O16 C31 C32 119.3(7)
O15 C31 C32 114.9(7)
C34 C32 C33 110.9(9)
C34 C32 C31 111.6(7)
C33 C32 C31 111.5(7)
C34 C32 C35 106.6(10)
C33 C32 C35 110.1(9)
C31 C32 C35 105.9(7)
O17 C36 O18 124.6(7)
O17 C36 C37 118.1(6)
O18 C36 C37 117.2(6)
C38 C37 C40 112.2(14)
C38 C37 C39 107.4(14)
C40 C37 C39 105.5(13)
C38 C37 C36 112.5(8)
C40 C37 C36 110.6(8)
C39 C37 C36 108.2(8)
O20 C41 O19 119.2(7)
O20 C41 C42 121.5(7)
O19 C41 C42 119.4(7)
O20 C41 Fe3 60.3(4)
O19 C41 Fe3 58.9(3)
C42 C41 Fe3 175.6(6)
C43 C42 C45 111.8(14)
C43 C42 C44 104.8(12)
C45 C42 C44 108.3(16)
C43 C42 C41 113.4(8)
C45 C42 C41 111.6(8)
C44 C42 C41 106.4(8)
O21 C46 O22 118.8(6)
O21 C46 C47 121.4(8)
O22 C46 C47 119.6(8)
O21 C46 Fe4 58.7(4)
O22 C46 Fe4 60.1(4)
C47 C46 Fe4 176.8(7)
C49 C47 C50 113.8(17)
C49 C47 C46 109.0(9)
C50 C47 C46 111.9(8)
C49 C47 C48 111.6(14)
C50 C47 C48 101.9(11)
C46 C47 C48 108.3(9)
O14 Na1 O20 125.2(3)
O14 Na1 O1S 84.3(2)
O20 Na1 O1S 95.6(2)
O14 Na1 O1 91.6(2)
O20 Na1 O1 74.30(18)
O1S Na1 O1 164.1(3)
O14 Na1 O5 94.4(2)
O20 Na1 O5 125.5(2)
O1S Na1 O5 127.4(3)
O1 Na1 O5 68.10(17)
O14 Na1 Fe3 108.6(2)
O20 Na1 Fe3 40.87(13)
O1S Na1 Fe3 134.5(2)
O1 Na1 Fe3 33.54(11)
O5 Na1 Fe3 95.79(14)
O14 Na1 Fe1 102.16(16)
O20 Na1 Fe1 94.94(14)
O1S Na1 Fe1 161.2(2)
O1 Na1 Fe1 34.58(11)
O5 Na1 Fe1 35.40(12)
Fe3 Na1 Fe1 60.50(5)
O6 Na2 O22 124.1(3)
O6 Na2 N1S 96.7(3)
O22 Na2 N1S 95.1(3)
O6 Na2 O2 88.8(2)
O22 Na2 O2 75.78(18)
N1S Na2 O2 170.8(3)
O6 Na2 O13 92.2(2)
O22 Na2 O13 128.4(2)
N1S Na2 O13 117.7(3)
O2 Na2 O13 69.18(16)
O6 Na2 Fe4 106.37(19)
O22 Na2 Fe4 41.38(13)
N1S Na2 Fe4 136.4(3)
O2 Na2 Fe4 34.51(11)
O13 Na2 Fe4 98.21(14)
O6 Na2 Fe2 100.84(17)
O22 Na2 Fe2 96.46(16)
N1S Na2 Fe2 148.4(3)
O2 Na2 Fe2 35.53(11)
O13 Na2 Fe2 36.25(12)
Fe4 Na2 Fe2 61.97(6)
C2S N1S Na2 165.6(9)
N1S C2S C1S 177.6(11)
C4S O1S Na1 133.7(7)
O1S C4S C3S 125.4(12)
O1S C4S C5S 123.4(11)
C3S C4S C5S 111.3(10)

loop_
_geom_bond_atom_site_label_1
_geom_bond_atom_site_label_2
_geom_bond_distance
Fe3 O1 1.841(5)
Fe3 O18 1.964(5)
Fe3 O12 2.025(5)
Fe3 O10 2.030(5)
Fe3 O19 2.132(4)
Fe3 O20 2.162(5)
Fe3 C41 2.489(7)
Fe3 Na1 3.297(3)
Fe2 O1 1.947(4)
Fe2 O2 1.974(5)
Fe2 O13 2.003(5)
Fe2 O11 2.017(5)
Fe2 O15 2.032(5)
Fe2 O17 2.091(5)
Fe2 Fe1 2.9331(15)
Fe2 Na2 3.359(3)
Fe1 O2 1.943(4)
Fe1 O1 1.979(5)
Fe1 O3 2.011(5)
Fe1 O5 2.012(5)
Fe1 O9 2.032(5)
Fe1 O7 2.101(5)
Fe1 Na1 3.433(3)
Fe4 O2 1.859(4)
Fe4 O8 1.969(5)
Fe4 O16 2.015(6)
Fe4 O4 2.041(6)
Fe4 O21 2.123(5)
Fe4 O22 2.155(5)
Fe4 C46 2.485(7)
Fe4 Na2 3.255(3)
O1 Na1 2.482(5)
O2 Na2 2.443(5)
O3 C1 1.270(8)
O4 C1 1.252(10)
O5 C6 1.269(9)
O5 Na1 2.491(5)
O6 C6 1.248(9)
O6 Na2 2.254(7)
O7 C11 1.255(8)
O8 C11 1.273(9)
O9 C16 1.272(9)
O10 C16 1.237(9)
O11 C21 1.236(8)
O12 C21 1.267(8)
O13 C26 1.280(8)
O13 Na2 2.452(6)
O14 C26 1.221(8)
O14 Na1 2.270(6)
O15 C31 1.267(8)
O16 C31 1.261(9)
O17 C36 1.234(8)
O18 C36 1.289(8)
O19 C41 1.271(9)
O20 C41 1.262(9)
O20 Na1 2.357(6)
O21 C46 1.234(10)
O22 C46 1.293(9)
O22 Na2 2.321(6)
C1 C2 1.530(11)
C2 C4 1.511(13)
C2 C5 1.523(14)
C2 C3 1.547(14)
C6 C7 1.535(12)
C7 C8 1.484(14)
C7 C9 1.518(17)
C7 C10 1.523(17)
C11 C12 1.509(10)
C12 C15 1.534(13)
C12 C14 1.541(12)
C12 C13 1.555(11)
C16 C17 1.544(10)
C17 C18 1.460(17)
C17 C19 1.488(14)
C17 C20 1.520(15)
C21 C22 1.518(11)
C22 C25 1.468(15)
C22 C23 1.510(14)
C22 C24 1.546(14)
C26 C27 1.557(9)
C27 C28 1.463(14)
C27 C29 1.509(15)
C27 C30 1.512(17)
C31 C32 1.523(10)
C32 C34 1.499(14)
C32 C33 1.514(13)
C32 C35 1.542(13)
C36 C37 1.520(11)
C37 C38 1.412(15)
C37 C40 1.491(15)
C37 C39 1.491(15)
C41 C42 1.511(10)
C42 C43 1.458(14)
C42 C45 1.461(16)
C42 C44 1.478(16)
C46 C47 1.526(11)
C47 C49 1.388(17)
C47 C50 1.495(16)
C47 C48 1.552(16)
Na1 O1S 2.418(7)
Na2 N1S 2.421(8)
N1S C2S 1.145(11)
C1S C2S 1.440(10)
O1S C4S 1.181(11)
C3S C4S 1.439(16)
C4S C5S 1.517(16)

loop_
_geom_torsion_atom_site_label_1
_geom_torsion_atom_site_label_2
_geom_torsion_atom_site_label_3
_geom_torsion_atom_site_label_4
_geom_torsion
O1 Fe2 Fe1 O2 172.4(3)
O13 Fe2 Fe1 O2 -83.4(2)
O11 Fe2 Fe1 O2 -177.1(3)
O15 Fe2 Fe1 O2 3.7(3)
O17 Fe2 Fe1 O2 91.7(2)
Na2 Fe2 Fe1 O2 -41.7(2)
O2 Fe2 Fe1 O1 -172.4(3)
O13 Fe2 Fe1 O1 104.2(2)
O11 Fe2 Fe1 O1 10.5(3)
O15 Fe2 Fe1 O1 -168.7(3)
O17 Fe2 Fe1 O1 -80.7(2)
Na2 Fe2 Fe1 O1 145.9(2)
O1 Fe2 Fe1 O3 -176.3(3)
O2 Fe2 Fe1 O3 11.3(3)
O13 Fe2 Fe1 O3 -72.1(3)
O11 Fe2 Fe1 O3 -165.8(3)
O15 Fe2 Fe1 O3 15.0(3)
O17 Fe2 Fe1 O3 103.0(3)
Na2 Fe2 Fe1 O3 -30.4(2)
O1 Fe2 Fe1 O5 -82.6(2)
O2 Fe2 Fe1 O5 104.9(2)
O13 Fe2 Fe1 O5 21.57(19)
O11 Fe2 Fe1 O5 -72.1(3)
O15 Fe2 Fe1 O5 108.6(2)
O17 Fe2 Fe1 O5 -163.36(18)
Na2 Fe2 Fe1 O5 63.24(14)
O1 Fe2 Fe1 O9 6.1(3)
O2 Fe2 Fe1 O9 -166.3(3)
O13 Fe2 Fe1 O9 110.3(2)
O11 Fe2 Fe1 O9 16.6(3)
O15 Fe2 Fe1 O9 -162.6(3)
O17 Fe2 Fe1 O9 -74.6(2)
Na2 Fe2 Fe1 O9 152.0(2)
O1 Fe2 Fe1 O7 91.8(2)
O2 Fe2 Fe1 O7 -80.6(2)
O13 Fe2 Fe1 O7 -163.98(18)
O11 Fe2 Fe1 O7 102.3(3)
O15 Fe2 Fe1 O7 -76.9(2)
O17 Fe2 Fe1 O7 11.09(19)
Na2 Fe2 Fe1 O7 -122.32(14)
O1 Fe2 Fe1 Na1 -42.5(2)
O2 Fe2 Fe1 Na1 145.1(2)
O13 Fe2 Fe1 Na1 61.71(14)
O11 Fe2 Fe1 Na1 -32.0(2)
O15 Fe2 Fe1 Na1 148.8(2)
O17 Fe2 Fe1 Na1 -123.22(14)
Na2 Fe2 Fe1 Na1 103.38(8)
O18 Fe3 O1 Fe2 46.7(3)
O12 Fe3 O1 Fe2 -42.0(3)
O10 Fe3 O1 Fe2 143.0(3)
O19 Fe3 O1 Fe2 -122.9(4)
O20 Fe3 O1 Fe2 -128.8(3)
C41 Fe3 O1 Fe2 -126.1(3)
Na1 Fe3 O1 Fe2 -124.9(3)
O18 Fe3 O1 Fe1 -79.8(3)
O12 Fe3 O1 Fe1 -168.5(3)
O10 Fe3 O1 Fe1 16.5(3)
O19 Fe3 O1 Fe1 110.6(5)
O20 Fe3 O1 Fe1 104.7(3)
C41 Fe3 O1 Fe1 107.4(3)
Na1 Fe3 O1 Fe1 108.6(3)
O18 Fe3 O1 Na1 171.5(2)
O12 Fe3 O1 Na1 82.9(2)
O10 Fe3 O1 Na1 -92.1(2)
O19 Fe3 O1 Na1 2.0(5)
O20 Fe3 O1 Na1 -4.0(2)
C41 Fe3 O1 Na1 -1.2(3)
O2 Fe2 O1 Fe3 -133.6(3)
O13 Fe2 O1 Fe3 139.3(3)
O11 Fe2 O1 Fe3 48.5(3)
O15 Fe2 O1 Fe3 -82.9(12)
O17 Fe2 O1 Fe3 -36.5(3)
Fe1 Fe2 O1 Fe3 -138.6(4)
Na2 Fe2 O1 Fe3 -172.8(2)
O2 Fe2 O1 Fe1 5.00(19)
O13 Fe2 O1 Fe1 -82.0(2)
O11 Fe2 O1 Fe1 -172.8(2)
O15 Fe2 O1 Fe1 55.7(12)
O17 Fe2 O1 Fe1 102.1(2)
Na2 Fe2 O1 Fe1 -34.20(19)
O2 Fe2 O1 Na1 109.2(2)
O13 Fe2 O1 Na1 22.1(3)
O11 Fe2 O1 Na1 -68.7(3)
O15 Fe2 O1 Na1 159.9(11)
O17 Fe2 O1 Na1 -153.7(2)
Fe1 Fe2 O1 Na1 104.2(3)
Na2 Fe2 O1 Na1 70.0(2)
O2 Fe1 O1 Fe3 131.1(3)
O3 Fe1 O1 Fe3 -157(4)
O5 Fe1 O1 Fe3 -125.4(3)
O9 Fe1 O1 Fe3 -39.3(3)
O7 Fe1 O1 Fe3 42.7(3)
Fe2 Fe1 O1 Fe3 136.2(4)
Na1 Fe1 O1 Fe3 -107.8(3)
O2 Fe1 O1 Fe2 -5.08(19)
O3 Fe1 O1 Fe2 67(4)
O5 Fe1 O1 Fe2 98.4(2)
O9 Fe1 O1 Fe2 -175.4(2)
O7 Fe1 O1 Fe2 -93.5(2)
Na1 Fe1 O1 Fe2 116.0(2)
O2 Fe1 O1 Na1 -121.1(2)
O3 Fe1 O1 Na1 -49(4)
O5 Fe1 O1 Na1 -17.61(19)
O9 Fe1 O1 Na1 68.5(2)
O7 Fe1 O1 Na1 150.44(19)
Fe2 Fe1 O1 Na1 -116.0(2)
O8 Fe4 O2 Fe1 44.4(3)
O16 Fe4 O2 Fe1 142.6(3)
O4 Fe4 O2 Fe1 -44.2(3)
O21 Fe4 O2 Fe1 -125.3(5)
O22 Fe4 O2 Fe1 -131.1(3)
C46 Fe4 O2 Fe1 -129.5(3)
Na2 Fe4 O2 Fe1 -127.0(4)
O8 Fe4 O2 Fe2 -82.6(3)
O16 Fe4 O2 Fe2 15.5(3)
O4 Fe4 O2 Fe2 -171.2(3)
O21 Fe4 O2 Fe2 107.7(5)
O22 Fe4 O2 Fe2 101.9(3)
C46 Fe4 O2 Fe2 103.5(3)
Na2 Fe4 O2 Fe2 105.9(3)
O8 Fe4 O2 Na2 171.5(2)
O16 Fe4 O2 Na2 -90.4(2)
O4 Fe4 O2 Na2 82.8(2)
O21 Fe4 O2 Na2 1.7(6)
O22 Fe4 O2 Na2 -4.1(2)
C46 Fe4 O2 Na2 -2.4(4)
O1 Fe1 O2 Fe4 -134.0(3)
O3 Fe1 O2 Fe4 48.6(3)
O5 Fe1 O2 Fe4 139.2(3)
O9 Fe1 O2 Fe4 -76.0(11)
O7 Fe1 O2 Fe4 -37.1(3)
Fe2 Fe1 O2 Fe4 -139.0(4)
Na1 Fe1 O2 Fe4 -173.4(2)
O1 Fe1 O2 Fe2 5.01(19)
O3 Fe1 O2 Fe2 -172.4(2)
O5 Fe1 O2 Fe2 -81.7(2)
O9 Fe1 O2 Fe2 63.0(10)
O7 Fe1 O2 Fe2 101.9(2)
Na1 Fe1 O2 Fe2 -34.36(19)
O1 Fe1 O2 Na2 108.1(2)
O3 Fe1 O2 Na2 -69.3(3)
O5 Fe1 O2 Na2 21.4(3)
O9 Fe1 O2 Na2 166.1(9)
O7 Fe1 O2 Na2 -155.0(2)
Fe2 Fe1 O2 Na2 103.1(3)
Na1 Fe1 O2 Na2 68.7(2)
O1 Fe2 O2 Fe4 131.4(3)
O13 Fe2 O2 Fe4 -125.9(3)
O11 Fe2 O2 Fe4 -175(4)
O15 Fe2 O2 Fe4 -40.8(3)
O17 Fe2 O2 Fe4 42.6(3)
Fe1 Fe2 O2 Fe4 136.5(4)
Na2 Fe2 O2 Fe4 -105.4(3)
O1 Fe2 O2 Fe1 -5.10(19)
O13 Fe2 O2 Fe1 97.6(2)
O11 Fe2 O2 Fe1 49(4)
O15 Fe2 O2 Fe1 -177.2(2)
O17 Fe2 O2 Fe1 -93.9(2)
Na2 Fe2 O2 Fe1 118.1(3)
O1 Fe2 O2 Na2 -123.2(2)
O13 Fe2 O2 Na2 -20.5(2)
O11 Fe2 O2 Na2 -69(4)
O15 Fe2 O2 Na2 64.6(2)
O17 Fe2 O2 Na2 148.0(2)
Fe1 Fe2 O2 Na2 -118.1(3)
O2 Fe1 O3 C1 -23.2(6)
O1 Fe1 O3 C1 -95(4)
O5 Fe1 O3 C1 -126.4(6)
O9 Fe1 O3 C1 147.4(6)
O7 Fe1 O3 C1 65.6(6)
Fe2 Fe1 O3 C1 -30.8(7)
Na1 Fe1 O3 C1 -142.1(5)
O2 Fe4 O4 C1 14.9(8)
O8 Fe4 O4 C1 -89.6(8)
O16 Fe4 O4 C1 163.8(9)
O21 Fe4 O4 C1 169.3(8)
O22 Fe4 O4 C1 108.0(8)
C46 Fe4 O4 C1 139.3(8)
Na2 Fe4 O4 C1 62.5(8)
O2 Fe1 O5 C6 -56.0(6)
O1 Fe1 O5 C6 -138.4(6)
O3 Fe1 O5 C6 40.2(6)
O9 Fe1 O5 C6 130.5(6)
O7 Fe1 O5 C6 107.7(10)
Fe2 Fe1 O5 C6 -97.6(6)
Na1 Fe1 O5 C6 -155.9(7)
O2 Fe1 O5 Na1 99.8(2)
O1 Fe1 O5 Na1 17.5(2)
O3 Fe1 O5 Na1 -164.0(2)
O9 Fe1 O5 Na1 -73.6(2)
O7 Fe1 O5 Na1 -96.4(9)
Fe2 Fe1 O5 Na1 58.31(17)
O2 Fe1 O7 C11 24.2(8)
O1 Fe1 O7 C11 106.9(8)
O3 Fe1 O7 C11 -72.1(8)
O5 Fe1 O7 C11 -140.0(9)
O9 Fe1 O7 C11 -163.0(8)
Fe2 Fe1 O7 C11 65.4(8)
Na1 Fe1 O7 C11 136.3(7)
O2 Fe4 O8 C11 -29.9(6)
O16 Fe4 O8 C11 -129.3(6)
O4 Fe4 O8 C11 63.3(6)
O21 Fe4 O8 C11 145.6(6)
O22 Fe4 O8 C11 135.8(7)
C46 Fe4 O8 C11 143.5(6)
Na2 Fe4 O8 C11 -16.4(8)
O2 Fe1 O9 C16 -7.8(14)
O1 Fe1 O9 C16 49.5(6)
O3 Fe1 O9 C16 -132.9(6)
O5 Fe1 O9 C16 137.9(6)
O7 Fe1 O9 C16 -47.1(6)
Fe2 Fe1 O9 C16 45.5(6)
Na1 Fe1 O9 C16 92.6(6)
O1 Fe3 O10 C16 24.2(6)
O18 Fe3 O10 C16 128.7(6)
O12 Fe3 O10 C16 -135.1(9)
O19 Fe3 O10 C16 -130.2(6)
O20 Fe3 O10 C16 -69.0(6)
C41 Fe3 O10 C16 -99.4(6)
Na1 Fe3 O10 C16 -24.4(6)
O1 Fe2 O11 C21 -28.7(7)
O2 Fe2 O11 C21 -82(4)
O13 Fe2 O11 C21 -131.2(7)
O15 Fe2 O11 C21 143.7(7)
O17 Fe2 O11 C21 60.5(7)
Fe1 Fe2 O11 C21 -35.7(8)
Na2 Fe2 O11 C21 -149.3(6)
O1 Fe3 O12 C21 12.4(8)
O18 Fe3 O12 C21 -91.1(8)
O10 Fe3 O12 C21 171.9(8)
O19 Fe3 O12 C21 167.0(8)
O20 Fe3 O12 C21 105.7(8)
C41 Fe3 O12 C21 136.0(8)
Na1 Fe3 O12 C21 60.1(7)
O1 Fe2 O13 C26 -62.0(6)
O2 Fe2 O13 C26 -144.5(6)
O11 Fe2 O13 C26 33.5(6)
O15 Fe2 O13 C26 124.9(6)
O17 Fe2 O13 C26 98.8(10)
Fe1 Fe2 O13 C26 -103.7(6)
Na2 Fe2 O13 C26 -164.8(7)
O1 Fe2 O13 Na2 102.8(2)
O2 Fe2 O13 Na2 20.3(2)
O11 Fe2 O13 Na2 -161.6(2)
O15 Fe2 O13 Na2 -70.3(2)
O17 Fe2 O13 Na2 -96.3(9)
Fe1 Fe2 O13 Na2 61.15(17)
O1 Fe2 O15 C31 0.5(16)
O2 Fe2 O15 C31 50.7(7)
O13 Fe2 O15 C31 139.3(7)
O11 Fe2 O15 C31 -131.2(7)
O17 Fe2 O15 C31 -46.3(6)
Fe1 Fe2 O15 C31 48.3(7)
Na2 Fe2 O15 C31 93.7(6)
O2 Fe4 O16 C31 29.4(6)
O8 Fe4 O16 C31 134.9(6)
O4 Fe4 O16 C31 -119.4(10)
O21 Fe4 O16 C31 -124.8(6)
O22 Fe4 O16 C31 -63.5(6)
C46 Fe4 O16 C31 -94.9(6)
Na2 Fe4 O16 C31 -19.0(6)
O1 Fe2 O17 C36 20.7(8)
O2 Fe2 O17 C36 103.6(8)
O13 Fe2 O17 C36 -140.6(9)
O11 Fe2 O17 C36 -74.8(8)
O15 Fe2 O17 C36 -166.7(8)
Fe1 Fe2 O17 C36 62.1(8)
Na2 Fe2 O17 C36 135.4(7)
O1 Fe3 O18 C36 -36.1(6)
O12 Fe3 O18 C36 58.1(6)
O10 Fe3 O18 C36 -136.0(6)
O19 Fe3 O18 C36 139.4(6)
O20 Fe3 O18 C36 129.0(7)
C41 Fe3 O18 C36 135.9(6)
Na1 Fe3 O18 C36 -23.1(8)
O1 Fe3 O19 C41 -5.3(7)
O18 Fe3 O19 C41 -174.9(4)
O12 Fe3 O19 C41 -89.0(5)
O10 Fe3 O19 C41 92.2(4)
O20 Fe3 O19 C41 1.5(4)
Na1 Fe3 O19 C41 -3.7(4)
O1 Fe3 O20 C41 175.5(4)
O18 Fe3 O20 C41 10.1(9)
O12 Fe3 O20 C41 81.1(4)
O10 Fe3 O20 C41 -86.0(4)
O19 Fe3 O20 C41 -1.5(4)
Na1 Fe3 O20 C41 171.4(5)
O1 Fe3 O20 Na1 4.1(2)
O18 Fe3 O20 Na1 -161.3(6)
O12 Fe3 O20 Na1 -90.3(2)
O10 Fe3 O20 Na1 102.6(2)
O19 Fe3 O20 Na1 -173.0(3)
C41 Fe3 O20 Na1 -171.4(5)
O2 Fe4 O21 C46 -6.9(9)
O8 Fe4 O21 C46 -176.8(5)
O16 Fe4 O21 C46 88.3(5)
O4 Fe4 O21 C46 -90.5(5)
O22 Fe4 O21 C46 -0.3(5)
Na2 Fe4 O21 C46 -5.6(5)
O2 Fe4 O22 C46 177.4(5)
O8 Fe4 O22 C46 11.2(10)
O16 Fe4 O22 C46 -85.2(5)
O4 Fe4 O22 C46 83.9(5)
O21 Fe4 O22 C46 0.3(5)
Na2 Fe4 O22 C46 173.2(6)
O2 Fe4 O22 Na2 4.2(2)
O8 Fe4 O22 Na2 -161.9(6)
O16 Fe4 O22 Na2 101.6(2)
O4 Fe4 O22 Na2 -89.2(2)
O21 Fe4 O22 Na2 -172.9(3)
C46 Fe4 O22 Na2 -173.2(6)
Fe4 O4 C1 O3 8.4(13)
Fe4 O4 C1 C2 -171.5(6)
Fe1 O3 C1 O4 -2.3(12)
Fe1 O3 C1 C2 177.5(5)
O4 C1 C2 C4 -31.7(12)
O3 C1 C2 C4 148.4(9)
O4 C1 C2 C5 82.7(10)
O3 C1 C2 C5 -97.2(9)
O4 C1 C2 C3 -158.1(9)
O3 C1 C2 C3 22.0(12)
Na2 O6 C6 O5 32.3(11)
Na2 O6 C6 C7 -148.5(6)
Fe1 O5 C6 O6 31.8(11)
Na1 O5 C6 O6 -116.7(7)
Fe1 O5 C6 C7 -147.4(6)
Na1 O5 C6 C7 64.1(9)
O6 C6 C7 C8 144.1(12)
O5 C6 C7 C8 -36.6(14)
O6 C6 C7 C9 -99.8(12)
O5 C6 C7 C9 79.5(12)
O6 C6 C7 C10 13.2(15)
O5 C6 C7 C10 -167.6(12)
Fe1 O7 C11 O8 -15.0(13)
Fe1 O7 C11 C12 160.6(6)
Fe4 O8 C11 O7 15.8(11)
Fe4 O8 C11 C12 -159.7(6)
O7 C11 C12 C15 -69.9(9)
O8 C11 C12 C15 105.9(9)
O7 C11 C12 C14 169.3(7)
O8 C11 C12 C14 -14.9(11)
O7 C11 C12 C13 45.6(10)
O8 C11 C12 C13 -138.6(8)
Fe3 O10 C16 O9 -23.2(10)
Fe3 O10 C16 C17 153.8(5)
Fe1 O9 C16 O10 -23.2(11)
Fe1 O9 C16 C17 159.8(5)
O10 C16 C17 C18 -109.4(13)
O9 C16 C17 C18 67.9(14)
O10 C16 C17 C19 127.6(11)
O9 C16 C17 C19 -55.1(13)
O10 C16 C17 C20 13.8(12)
O9 C16 C17 C20 -168.9(10)
Fe2 O11 C21 O12 4.5(12)
Fe2 O11 C21 C22 -171.6(6)
Fe3 O12 C21 O11 6.5(13)
Fe3 O12 C21 C22 -177.4(6)
O11 C21 C22 C25 -81.1(11)
O12 C21 C22 C25 102.4(10)
O11 C21 C22 C23 157.5(10)
O12 C21 C22 C23 -19.0(13)
O11 C21 C22 C24 36.9(11)
O12 C21 C22 C24 -139.6(9)
Na1 O14 C26 O13 21.9(12)
Na1 O14 C26 C27 -155.7(6)
Fe2 O13 C26 O14 41.5(12)
Na2 O13 C26 O14 -117.7(8)
Fe2 O13 C26 C27 -140.8(6)
Na2 O13 C26 C27 60.0(10)
O14 C26 C27 C28 -31.6(14)
O13 C26 C27 C28 150.5(11)
O14 C26 C27 C29 -155.5(11)
O13 C26 C27 C29 26.6(13)
O14 C26 C27 C30 88.7(11)
O13 C26 C27 C30 -89.1(11)
Fe4 O16 C31 O15 -29.5(11)
Fe4 O16 C31 C32 151.4(6)
Fe2 O15 C31 O16 -20.8(11)
Fe2 O15 C31 C32 158.3(5)
O16 C31 C32 C34 135.6(9)
O15 C31 C32 C34 -43.6(11)
O16 C31 C32 C33 11.0(12)
O15 C31 C32 C33 -168.2(8)
O16 C31 C32 C35 -108.7(9)
O15 C31 C32 C35 72.1(10)
Fe2 O17 C36 O18 -15.2(13)
Fe2 O17 C36 C37 163.4(6)
Fe3 O18 C36 O17 21.6(10)
Fe3 O18 C36 C37 -157.0(5)
O17 C36 C37 C38 -169.0(15)
O18 C36 C37 C38 9.8(16)
O17 C36 C37 C40 64.7(13)
O18 C36 C37 C40 -116.6(12)
O17 C36 C37 C39 -50.5(12)
O18 C36 C37 C39 128.3(11)
Fe3 O20 C41 O19 2.6(7)
Na1 O20 C41 O19 111(3)
Fe3 O20 C41 C42 -175.3(7)
Na1 O20 C41 C42 -67(4)
Na1 O20 C41 Fe3 109(3)
Fe3 O19 C41 O20 -2.6(7)
Fe3 O19 C41 C42 175.3(7)
O1 Fe3 C41 O20 -5.4(5)
O18 Fe3 C41 O20 -175.9(4)
O12 Fe3 C41 O20 -96.0(4)
O10 Fe3 C41 O20 92.3(4)
O19 Fe3 C41 O20 177.4(7)
Na1 Fe3 C41 O20 -6.3(4)
O1 Fe3 C41 O19 177.3(4)
O18 Fe3 C41 O19 6.7(6)
O12 Fe3 C41 O19 86.7(4)
O10 Fe3 C41 O19 -85.1(4)
O20 Fe3 C41 O19 -177.4(7)
Na1 Fe3 C41 O19 176.3(4)
O1 Fe3 C41 C42 109(7)
O18 Fe3 C41 C42 -61(8)
O12 Fe3 C41 C42 19(7)
O10 Fe3 C41 C42 -153(7)
O19 Fe3 C41 C42 -68(7)
O20 Fe3 C41 C42 115(8)
Na1 Fe3 C41 C42 108(7)
O20 C41 C42 C43 -162.2(11)
O19 C41 C42 C43 19.9(14)
Fe3 C41 C42 C43 86(8)
O20 C41 C42 C45 -34.9(18)
O19 C41 C42 C45 147.2(16)
Fe3 C41 C42 C45 -147(7)
O20 C41 C42 C44 83.1(13)
O19 C41 C42 C44 -94.8(12)
Fe3 C41 C42 C44 -29(8)
Fe4 O21 C46 O22 0.5(8)
Fe4 O21 C46 C47 176.2(8)
Fe4 O22 C46 O21 -0.5(8)
Na2 O22 C46 O21 104(4)
Fe4 O22 C46 C47 -176.3(7)
Na2 O22 C46 C47 -72(4)
Na2 O22 C46 Fe4 105(4)
O2 Fe4 C46 O21 176.4(4)
O8 Fe4 C46 O21 4.2(7)
O16 Fe4 C46 O21 -88.6(5)
O4 Fe4 C46 O21 86.0(5)
O22 Fe4 C46 O21 179.5(8)
Na2 Fe4 C46 O21 174.5(5)
O2 Fe4 C46 O22 -3.1(6)
O8 Fe4 C46 O22 -175.3(4)
O16 Fe4 C46 O22 91.9(5)
O4 Fe4 C46 O22 -93.5(5)
O21 Fe4 C46 O22 -179.5(8)
Na2 Fe4 C46 O22 -5.0(4)
O2 Fe4 C46 C47 83(13)
O8 Fe4 C46 C47 -89(13)
O16 Fe4 C46 C47 179(100)
O4 Fe4 C46 C47 -7(13)
O21 Fe4 C46 C47 -93(13)
O22 Fe4 C46 C47 87(13)
Na2 Fe4 C46 C47 82(13)
O21 C46 C47 C49 -88.6(19)
O22 C46 C47 C49 87.1(18)
Fe4 C46 C47 C49 2(14)
O21 C46 C47 C50 144.6(12)
O22 C46 C47 C50 -39.7(15)
Fe4 C46 C47 C50 -124(13)
O21 C46 C47 C48 33.1(13)
O22 C46 C47 C48 -151.2(10)
Fe4 C46 C47 C48 124(13)
C26 O14 Na1 O20 -112.5(7)
C26 O14 Na1 O1S 154.7(8)
C26 O14 Na1 O1 -40.7(7)
C26 O14 Na1 O5 27.5(8)
C26 O14 Na1 Fe3 -70.1(7)
C26 O14 Na1 Fe1 -7.5(8)
C41 O20 Na1 O14 -31(4)
Fe3 O20 Na1 O14 77.4(3)
C41 O20 Na1 O1S 56(3)
Fe3 O20 Na1 O1S 164.3(2)
C41 O20 Na1 O1 -111(3)
Fe3 O20 Na1 O1 -3.17(17)
C41 O20 Na1 O5 -159(3)
Fe3 O20 Na1 O5 -50.7(3)
C41 O20 Na1 Fe3 -108(4)
C41 O20 Na1 Fe1 -139(3)
Fe3 O20 Na1 Fe1 -31.20(18)
Fe3 O1 Na1 O14 -122.4(2)
Fe2 O1 Na1 O14 7.3(3)
Fe1 O1 Na1 O14 109.4(2)
Fe3 O1 Na1 O20 3.8(2)
Fe2 O1 Na1 O20 133.5(3)
Fe1 O1 Na1 O20 -124.4(2)
Fe3 O1 Na1 O1S -48.1(9)
Fe2 O1 Na1 O1S 81.6(9)
Fe1 O1 Na1 O1S -176.3(8)
Fe3 O1 Na1 O5 143.4(2)
Fe2 O1 Na1 O5 -86.8(2)
Fe1 O1 Na1 O5 15.26(17)
Fe2 O1 Na1 Fe3 129.8(3)
Fe1 O1 Na1 Fe3 -128.2(3)
Fe3 O1 Na1 Fe1 128.2(3)
Fe2 O1 Na1 Fe1 -102.1(3)
C6 O5 Na1 O14 50.0(7)
Fe1 O5 Na1 O14 -104.9(3)
C6 O5 Na1 O20 -170.2(6)
Fe1 O5 Na1 O20 34.9(3)
C6 O5 Na1 O1S -36.1(7)
Fe1 O5 Na1 O1S 169.0(3)
C6 O5 Na1 O1 139.9(7)
Fe1 O5 Na1 O1 -14.95(17)
C6 O5 Na1 Fe3 159.2(6)
Fe1 O5 Na1 Fe3 4.37(19)
C6 O5 Na1 Fe1 154.9(7)
O1 Fe3 Na1 O14 62.9(3)
O18 Fe3 Na1 O14 45.8(4)
O12 Fe3 Na1 O14 -35.3(2)
O10 Fe3 Na1 O14 157.9(2)
O19 Fe3 Na1 O14 -116.2(2)
O20 Fe3 Na1 O14 -122.7(3)
C41 Fe3 Na1 O14 -118.2(3)
O1 Fe3 Na1 O20 -174.5(3)
O18 Fe3 Na1 O20 168.5(4)
O12 Fe3 Na1 O20 87.4(2)
O10 Fe3 Na1 O20 -79.4(2)
O19 Fe3 Na1 O20 6.4(3)
C41 Fe3 Na1 O20 4.5(3)
O1 Fe3 Na1 O1S 163.4(4)
O18 Fe3 Na1 O1S 146.4(4)
O12 Fe3 Na1 O1S 65.2(3)
O10 Fe3 Na1 O1S -101.5(3)
O19 Fe3 Na1 O1S -15.7(3)
O20 Fe3 Na1 O1S -22.1(3)
C41 Fe3 Na1 O1S -17.6(3)
O18 Fe3 Na1 O1 -17.1(4)
O12 Fe3 Na1 O1 -98.2(2)
O10 Fe3 Na1 O1 95.0(2)
O19 Fe3 Na1 O1 -179.1(2)
O20 Fe3 Na1 O1 174.5(3)
C41 Fe3 Na1 O1 178.9(3)
O1 Fe3 Na1 O5 -33.7(2)
O18 Fe3 Na1 O5 -50.8(4)
O12 Fe3 Na1 O5 -131.9(2)
O10 Fe3 Na1 O5 61.31(19)
O19 Fe3 Na1 O5 147.2(2)
O20 Fe3 Na1 O5 140.7(3)
C41 Fe3 Na1 O5 145.2(2)
O1 Fe3 Na1 Fe1 -30.84(19)
O18 Fe3 Na1 Fe1 -47.9(3)
O12 Fe3 Na1 Fe1 -129.01(15)
O10 Fe3 Na1 Fe1 64.21(14)
O19 Fe3 Na1 Fe1 150.06(15)
O20 Fe3 Na1 Fe1 143.6(2)
C41 Fe3 Na1 Fe1 148.10(19)
O2 Fe1 Na1 O14 -12.5(3)
O1 Fe1 Na1 O14 -74.7(3)
O3 Fe1 Na1 O14 102.5(3)
O5 Fe1 Na1 O14 80.3(3)
O9 Fe1 Na1 O14 179.1(3)
O7 Fe1 Na1 O14 -117.8(3)
Fe2 Fe1 Na1 O14 -36.0(2)
O2 Fe1 Na1 O20 115.1(2)
O1 Fe1 Na1 O20 52.9(2)
O3 Fe1 Na1 O20 -130.0(3)
O5 Fe1 Na1 O20 -152.1(3)
O9 Fe1 Na1 O20 -53.3(2)
O7 Fe1 Na1 O20 9.8(3)
Fe2 Fe1 Na1 O20 91.59(17)
O2 Fe1 Na1 O1S -120.9(6)
O1 Fe1 Na1 O1S 176.9(7)
O3 Fe1 Na1 O1S -5.9(7)
O5 Fe1 Na1 O1S -28.1(6)
O9 Fe1 Na1 O1S 70.7(6)
O7 Fe1 Na1 O1S 133.8(6)
Fe2 Fe1 Na1 O1S -144.4(6)
O2 Fe1 Na1 O1 62.2(2)
O3 Fe1 Na1 O1 177.2(3)
O5 Fe1 Na1 O1 155.1(3)
O9 Fe1 Na1 O1 -106.1(2)
O7 Fe1 Na1 O1 -43.1(3)
Fe2 Fe1 Na1 O1 38.73(18)
O2 Fe1 Na1 O5 -92.9(3)
O1 Fe1 Na1 O5 -155.1(3)
O3 Fe1 Na1 O5 22.1(3)
O9 Fe1 Na1 O5 98.8(3)
O7 Fe1 Na1 O5 161.8(3)
Fe2 Fe1 Na1 O5 -116.3(2)
O2 Fe1 Na1 Fe3 92.14(15)
O1 Fe1 Na1 Fe3 29.93(18)
O3 Fe1 Na1 Fe3 -152.9(2)
O5 Fe1 Na1 Fe3 -175.0(2)
O9 Fe1 Na1 Fe3 -76.21(15)
O7 Fe1 Na1 Fe3 -13.2(2)
Fe2 Fe1 Na1 Fe3 68.66(4)
C6 O6 Na2 O22 -119.0(7)
C6 O6 Na2 N1S 140.2(7)
C6 O6 Na2 O2 -47.1(7)
C6 O6 Na2 O13 22.0(7)
C6 O6 Na2 Fe4 -77.2(7)
C6 O6 Na2 Fe2 -13.4(7)
C46 O22 Na2 O6 -29(4)
Fe4 O22 Na2 O6 75.3(3)
C46 O22 Na2 N1S 73(4)
Fe4 O22 Na2 N1S 177.0(3)
C46 O22 Na2 O2 -108(4)
Fe4 O22 Na2 O2 -3.32(19)
C46 O22 Na2 O13 -156(4)
Fe4 O22 Na2 O13 -51.3(3)
C46 O22 Na2 Fe4 -104(4)
C46 O22 Na2 Fe2 -137(4)
Fe4 O22 Na2 Fe2 -32.5(2)
Fe4 O2 Na2 O6 -121.8(2)
Fe1 O2 Na2 O6 8.4(3)
Fe2 O2 Na2 O6 110.6(2)
Fe4 O2 Na2 O22 3.9(2)
Fe1 O2 Na2 O22 134.1(3)
Fe2 O2 Na2 O22 -123.7(2)
Fe4 O2 Na2 N1S 6(2)
Fe1 O2 Na2 N1S 136.1(19)
Fe2 O2 Na2 N1S -121.7(19)
Fe4 O2 Na2 O13 145.4(3)
Fe1 O2 Na2 O13 -84.4(2)
Fe2 O2 Na2 O13 17.81(18)
Fe1 O2 Na2 Fe4 130.3(3)
Fe2 O2 Na2 Fe4 -127.6(3)
Fe4 O2 Na2 Fe2 127.6(3)
Fe1 O2 Na2 Fe2 -102.2(3)
C26 O13 Na2 O6 58.1(7)
Fe2 O13 Na2 O6 -105.4(2)
C26 O13 Na2 O22 -163.6(6)
Fe2 O13 Na2 O22 32.9(3)
C26 O13 Na2 N1S -40.7(7)
Fe2 O13 Na2 N1S 155.8(3)
C26 O13 Na2 O2 146.0(7)
Fe2 O13 Na2 O2 -17.49(18)
C26 O13 Na2 Fe4 164.9(6)
Fe2 O13 Na2 Fe4 1.5(2)
C26 O13 Na2 Fe2 163.4(7)
O2 Fe4 Na2 O6 62.3(3)
O8 Fe4 Na2 O6 44.7(4)
O16 Fe4 Na2 O6 157.7(2)
O4 Fe4 Na2 O6 -35.2(2)
O21 Fe4 Na2 O6 -116.9(2)
O22 Fe4 Na2 O6 -123.4(3)
C46 Fe4 Na2 O6 -119.8(3)
O2 Fe4 Na2 O22 -174.3(3)
O8 Fe4 Na2 O22 168.1(4)
O16 Fe4 Na2 O22 -79.0(3)
O4 Fe4 Na2 O22 88.2(3)
O21 Fe4 Na2 O22 6.5(3)
C46 Fe4 Na2 O22 3.6(3)
O2 Fe4 Na2 N1S -178.7(5)
O8 Fe4 Na2 N1S 163.7(5)
O16 Fe4 Na2 N1S -83.3(4)
O4 Fe4 Na2 N1S 83.8(4)
O21 Fe4 Na2 N1S 2.1(4)
O22 Fe4 Na2 N1S -4.4(4)
C46 Fe4 Na2 N1S -0.7(4)
O8 Fe4 Na2 O2 -17.6(4)
O16 Fe4 Na2 O2 95.4(3)
O4 Fe4 Na2 O2 -97.5(3)
O21 Fe4 Na2 O2 -179.2(3)
O22 Fe4 Na2 O2 174.3(3)
C46 Fe4 Na2 O2 177.9(3)
O2 Fe4 Na2 O13 -32.5(2)
O8 Fe4 Na2 O13 -50.1(4)
O16 Fe4 Na2 O13 62.9(2)
O4 Fe4 Na2 O13 -130.0(2)
O21 Fe4 Na2 O13 148.3(2)
O22 Fe4 Na2 O13 141.8(3)
C46 Fe4 Na2 O13 145.5(3)
O2 Fe4 Na2 Fe2 -31.5(2)
O8 Fe4 Na2 Fe2 -49.1(4)
O16 Fe4 Na2 Fe2 63.89(14)
O4 Fe4 Na2 Fe2 -128.99(15)
O21 Fe4 Na2 Fe2 149.31(18)
O22 Fe4 Na2 Fe2 142.8(2)
C46 Fe4 Na2 Fe2 146.5(2)
O1 Fe2 Na2 O6 -11.6(2)
O2 Fe2 Na2 O6 -72.3(3)
O13 Fe2 Na2 O6 78.8(3)
O11 Fe2 Na2 O6 104.3(3)
O15 Fe2 Na2 O6 179.1(2)
O17 Fe2 Na2 O6 -119.0(3)
Fe1 Fe2 Na2 O6 -34.86(19)
O1 Fe2 Na2 O22 115.0(2)
O2 Fe2 Na2 O22 54.3(2)
O13 Fe2 Na2 O22 -154.6(3)
O11 Fe2 Na2 O22 -129.1(3)
O15 Fe2 Na2 O22 -54.3(2)
O17 Fe2 Na2 O22 7.6(3)
Fe1 Fe2 Na2 O22 91.73(17)
O1 Fe2 Na2 N1S -134.3(5)
O2 Fe2 Na2 N1S 165.0(6)
O13 Fe2 Na2 N1S -43.9(5)
O11 Fe2 Na2 N1S -18.4(6)
O15 Fe2 Na2 N1S 56.4(5)
O17 Fe2 Na2 N1S 118.3(5)
Fe1 Fe2 Na2 N1S -157.5(5)
O1 Fe2 Na2 O2 60.7(2)
O13 Fe2 Na2 O2 151.1(3)
O11 Fe2 Na2 O2 176.6(3)
O15 Fe2 Na2 O2 -108.6(2)
O17 Fe2 Na2 O2 -46.7(3)
Fe1 Fe2 Na2 O2 37.46(19)
O1 Fe2 Na2 O13 -90.4(3)
O2 Fe2 Na2 O13 -151.1(3)
O11 Fe2 Na2 O13 25.5(3)
O15 Fe2 Na2 O13 100.3(3)
O17 Fe2 Na2 O13 162.2(3)
Fe1 Fe2 Na2 O13 -113.6(2)
O1 Fe2 Na2 Fe4 91.29(15)
O2 Fe2 Na2 Fe4 30.58(19)
O13 Fe2 Na2 Fe4 -178.3(2)
O11 Fe2 Na2 Fe4 -152.8(2)
O15 Fe2 Na2 Fe4 -78.03(15)
O17 Fe2 Na2 Fe4 -16.1(2)
Fe1 Fe2 Na2 Fe4 68.04(5)
O6 Na2 N1S C2S -75(4)
O22 Na2 N1S C2S 160(4)
O2 Na2 N1S C2S 158(3)
O13 Na2 N1S C2S 21(4)
Fe4 Na2 N1S C2S 163(3)
Fe2 Na2 N1S C2S 49(4)
Na2 N1S C2S C1S 74(27)
O14 Na1 O1S C4S 16.6(10)
O20 Na1 O1S C4S -108.3(10)
O1 Na1 O1S C4S -58.7(14)
O5 Na1 O1S C4S 107.8(10)
Fe3 Na1 O1S C4S -93.9(10)
Fe1 Na1 O1S C4S 127.8(10)
Na1 O1S C4S C3S -132.5(12)
Na1 O1S C4S C5S 49.0(14)
